data_1526665
loop_
_publ_author_name
'Kleinke, H.'

_publ_section_title
;
 Ti5 Si1.3 Sb1.7 - the first titanium silicide antimonide, forming a
 crystal structure not found in either binary system
;
_journal_name_full 'Canadian Journal of Chemistry'
_journal_page_first 1338
_journal_page_last 1343
_journal_volume 79
_journal_year 2001
_chemical_formula_sum 'Sb1.68 Si1.32 Ti5'
_chemical_name_systematic 'Ti5 Si1.32 Sb1.68'
_space_group_IT_number 140
_symmetry_space_group_name_Hall '-I 4 2c'
_symmetry_space_group_name_H-M 'I 4/m c m'
_cell_angle_alpha 90
_cell_angle_beta 90
_cell_angle_gamma 90
_cell_formula_units_Z 4
_cell_length_a 10.346
_cell_length_b 10.346
_cell_length_c 5.152
_cell_volume 551.469
_citation_journal_id_ASTM CJCHAG
_cod_data_source_file Kleinke_CJCHAG_2001_1451.cif
_cod_data_source_block Sb1.68Si1.32Ti5
_cod_original_cell_volume 551.4686
_cod_database_code 1526665

loop_
_symmetry_equiv_pos_as_xyz
x,y,z
-y,x,z
-x,-y,z
y,-x,z
x,-y,-z+1/2
y,x,-z+1/2
-x,y,-z+1/2
-y,-x,-z+1/2
-x,-y,-z
y,-x,-z
x,y,-z
-y,x,-z
-x,y,z-1/2
-y,-x,z-1/2
x,-y,z-1/2
y,x,z-1/2
x+1/2,y+1/2,z+1/2
-y+1/2,x+1/2,z+1/2
-x+1/2,-y+1/2,z+1/2
y+1/2,-x+1/2,z+1/2
x+1/2,-y+1/2,-z+1
y+1/2,x+1/2,-z+1
-x+1/2,y+1/2,-z+1
-y+1/2,-x+1/2,-z+1
-x+1/2,-y+1/2,-z+1/2
y+1/2,-x+1/2,-z+1/2
x+1/2,y+1/2,-z+1/2
-y+1/2,x+1/2,-z+1/2
-x+1/2,y+1/2,z
-y+1/2,-x+1/2,z
x+1/2,-y+1/2,z
y+1/2,x+1/2,z

loop_
_atom_site_label
_atom_site_type_symbol
_atom_site_fract_x
_atom_site_fract_y
_atom_site_fract_z
_atom_site_occupancy
_atom_site_U_iso_or_equiv
Sb2 Sb-3 0.1634 0.3365 0 0.8 0.0
Si2 Si-3 0.1634 0.3365 0 0.2 0.0
Ti2 Ti+1 0.0753 0.2134 0 1 0.0
Si1 Si-3 0 0 0.25 0.92 0.0
Sb1 Sb-3 0 0 0.25 0.08 0.0
Ti1 Ti+1 0 0.5 0.25 1 0.0
